data_4346527
loop_
_publ_author_name
'Clouston, Laura J.'
'Bernales, Varinia'
'Cammarota, Ryan C.'
'Carlson, Rebecca K.'
'Bill, Eckhard'
'Gagliardi, Laura'
'Lu, Connie C.'

_publ_section_title
;
 Heterobimetallic Complexes That Bond Vanadium to Iron, Cobalt, and
 Nickel.
;
_journal_issue 24
_journal_name_full 'Inorganic chemistry'
_journal_page_first 11669
_journal_page_last 11679
_journal_paper_doi 10.1021/acs.inorgchem.5b01631
_journal_volume 54
_journal_year 2015
_chemical_formula_moiety 'C39 H60 N4 Ni P3 V, C6 H6'
_chemical_formula_sum 'C45 H66 N4 Ni P3 V'
_chemical_formula_weight 865.61
_chemical_name_common 4_NiVL
_space_group_IT_number 147
_space_group_name_Hall '-P 3'
_space_group_name_H-M_alt 'P -3'
_symmetry_cell_setting trigonal
_symmetry_space_group_name_H-M 'P -3'
_atom_sites_solution_hydrogens geom
_atom_sites_solution_primary direct
_atom_sites_solution_secondary difmap
_audit_creation_method SHELXL-97
_cell_angle_alpha 90.00
_cell_angle_beta 90.00
_cell_angle_gamma 120.00
_cell_formula_units_Z 2
_cell_length_a 10.875(3)
_cell_length_b 10.875(3)
_cell_length_c 21.431(6)
_cell_measurement_reflns_used 2595
_cell_measurement_temperature 173(2)
_cell_volume 2195.0(11)
_computing_cell_refinement 'SAINT, Bruker'
_computing_data_collection 'APEX II, Bruker'
_computing_data_reduction 'SAINT, Bruker'
_computing_molecular_graphics 'SHELXTL, Bruker'
_computing_structure_refinement 'SHELXL-97 (Sheldrick, 2008)'
_computing_structure_solution 'SHELXS-97 (Sheldrick, 2008)'
_diffrn_ambient_temperature 173(2)
_diffrn_measured_fraction_theta_full 0.991
_diffrn_measured_fraction_theta_max 0.991
_diffrn_measurement_device_type 'Bruker APEX II CCD'
_diffrn_measurement_method 'area detector, omega scans per phi'
_diffrn_radiation_monochromator graphite
_diffrn_radiation_source 'normal-focus sealed tube'
_diffrn_radiation_type MoK\a
_diffrn_radiation_wavelength 0.71073
_diffrn_reflns_av_R_equivalents 0.0508
_diffrn_reflns_av_sigmaI/netI 0.0594
_diffrn_reflns_limit_h_max 14
_diffrn_reflns_limit_h_min -13
_diffrn_reflns_limit_k_max 13
_diffrn_reflns_limit_k_min -11
_diffrn_reflns_limit_l_max 27
_diffrn_reflns_limit_l_min -20
_diffrn_reflns_number 10182
_diffrn_reflns_theta_full 27.30
_diffrn_reflns_theta_max 27.30
_diffrn_reflns_theta_min 1.90
_exptl_absorpt_coefficient_mu 0.787
_exptl_absorpt_correction_T_max 0.7456
_exptl_absorpt_correction_T_min 0.5781
_exptl_absorpt_correction_type multi-scan
_exptl_absorpt_process_details 'SADABS, R. Blessing, 1995'
_exptl_crystal_colour 'dark brown'
_exptl_crystal_density_diffrn 1.310
_exptl_crystal_density_method 'not measured'
_exptl_crystal_description hexagons
_exptl_crystal_F_000 920
_exptl_crystal_size_max 0.50
_exptl_crystal_size_mid 0.40
_exptl_crystal_size_min 0.20
_refine_diff_density_max 1.216
_refine_diff_density_min -1.148
_refine_diff_density_rms 0.093
_refine_ls_extinction_method none
_refine_ls_goodness_of_fit_ref 1.057
_refine_ls_hydrogen_treatment constr
_refine_ls_matrix_type full
_refine_ls_number_parameters 167
_refine_ls_number_reflns 3270
_refine_ls_number_restraints 0
_refine_ls_restrained_S_all 1.057
_refine_ls_R_factor_all 0.0804
_refine_ls_R_factor_gt 0.0546
_refine_ls_shift/su_max 0.000
_refine_ls_shift/su_mean 0.000
_refine_ls_structure_factor_coef Fsqd
_refine_ls_weighting_details 'calc w=1/[\s^2^(Fo^2^)+(0.0633P)^2^+3.3046P] where P=(Fo^2^+2Fc^2^)/3'
_refine_ls_weighting_scheme calc
_refine_ls_wR_factor_gt 0.1319
_refine_ls_wR_factor_ref 0.1432
_reflns_number_gt 2455
_reflns_number_total 3270
_reflns_threshold_expression >2sigma(I)
_cod_data_source_file ic5b01631_si_002.cif
_cod_data_source_block 13150_0m_compound_4
_cod_original_cell_volume 2194.9(11)
_cod_original_sg_symbol_H-M P-3
_cod_database_code 4346527

loop_
_symmetry_equiv_pos_as_xyz
'x, y, z'
'-y, x-y, z'
'-x+y, -x, z'
'-x, -y, -z'
'y, -x+y, -z'
'x-y, x, -z'

loop_
_atom_site_label
_atom_site_type_symbol
_atom_site_fract_x
_atom_site_fract_y
_atom_site_fract_z
_atom_site_U_iso_or_equiv
_atom_site_adp_type
_atom_site_occupancy
_atom_site_symmetry_multiplicity
_atom_site_calc_flag
_atom_site_refinement_flags
Ni1 Ni 0.3333 0.6667 0.33376(3) 0.0166(2) Uani 1 3 d S
V1 V 0.3333 0.6667 0.21770(5) 0.0235(3) Uani 1 3 d S
P1 P 0.53807(9) 0.67138(9) 0.32770(4) 0.0174(2) Uani 1 1 d .
N1 N 0.5340(3) 0.7282(3) 0.20466(13) 0.0231(6) Uani 1 1 d .
N2 N 0.3333 0.6667 0.1174(2) 0.0164(10) Uani 1 3 d S
C1 C 0.4816(3) 0.7693(3) 0.10035(14) 0.0174(7) Uani 1 1 d .
C2 C 0.5189(4) 0.8393(4) 0.04351(15) 0.0220(7) Uani 1 1 d .
H2 H 0.4475 0.8228 0.0138 0.026 Uiso 1 1 calc R
C3 C 0.6615(4) 0.9343(4) 0.02979(16) 0.0241(8) Uani 1 1 d .
H3 H 0.6876 0.9841 -0.0088 0.029 Uiso 1 1 calc R
C4 C 0.7646(4) 0.9546(4) 0.07355(17) 0.0260(8) Uani 1 1 d .
H4 H 0.8618 1.0173 0.0641 0.031 Uiso 1 1 calc R
C5 C 0.7282(4) 0.8852(4) 0.13079(16) 0.0227(7) Uani 1 1 d .
H5 H 0.8007 0.9003 0.1597 0.027 Uiso 1 1 calc R
C6 C 0.5844(4) 0.7925(3) 0.14641(15) 0.0186(7) Uani 1 1 d .
C7 C 0.6366(4) 0.7513(4) 0.25334(15) 0.0222(7) Uani 1 1 d .
H7A H 0.7024 0.8543 0.2590 0.027 Uiso 1 1 calc R
H7B H 0.6931 0.7064 0.2415 0.027 Uiso 1 1 calc R
C8 C 0.5597(4) 0.5107(4) 0.33076(16) 0.0229(7) Uani 1 1 d .
H8 H 0.6623 0.5436 0.3230 0.027 Uiso 1 1 calc R
C9 C 0.5211(4) 0.4348(4) 0.39365(17) 0.0278(8) Uani 1 1 d .
H9A H 0.4263 0.4154 0.4061 0.042 Uiso 1 1 calc R
H9B H 0.5907 0.4951 0.4251 0.042 Uiso 1 1 calc R
H9C H 0.5213 0.3451 0.3901 0.042 Uiso 1 1 calc R
C10 C 0.4748(4) 0.4091(4) 0.27760(18) 0.0327(9) Uani 1 1 d .
H10A H 0.5029 0.3368 0.2732 0.049 Uiso 1 1 calc R
H10B H 0.4941 0.4626 0.2386 0.049 Uiso 1 1 calc R
H10C H 0.3732 0.3630 0.2871 0.049 Uiso 1 1 calc R
C11 C 0.6706(4) 0.7927(4) 0.38630(16) 0.0230(7) Uani 1 1 d .
H11 H 0.6953 0.8909 0.3736 0.028 Uiso 1 1 calc R
C12 C 0.8126(4) 0.7927(4) 0.38790(19) 0.0325(9) Uani 1 1 d .
H12A H 0.8779 0.8658 0.4170 0.049 Uiso 1 1 calc R
H12B H 0.8546 0.8128 0.3461 0.049 Uiso 1 1 calc R
H12C H 0.7954 0.6995 0.4017 0.049 Uiso 1 1 calc R
C13 C 0.6049(5) 0.7707(4) 0.45162(17) 0.0338(9) Uani 1 1 d .
H13A H 0.5787 0.6756 0.4667 0.051 Uiso 1 1 calc R
H13B H 0.5200 0.7802 0.4496 0.051 Uiso 1 1 calc R
H13C H 0.6740 0.8422 0.4802 0.051 Uiso 1 1 calc R
C14 C -0.2356(6) 0.2886(7) 0.1235(2) 0.0553(14) Uani 1 1 d .
H14 H -0.1680 0.2576 0.1237 0.066 Uiso 1 1 calc R
C15 C -0.3784(6) 0.1900(5) 0.1234(2) 0.0516(13) Uani 1 1 d .
H15 H -0.4094 0.0914 0.1233 0.062 Uiso 1 1 calc R

loop_
_atom_site_aniso_label
_atom_site_aniso_U_11
_atom_site_aniso_U_22
_atom_site_aniso_U_33
_atom_site_aniso_U_23
_atom_site_aniso_U_13
_atom_site_aniso_U_12
Ni1 0.0126(3) 0.0126(3) 0.0246(4) 0.000 0.000 0.00631(13)
V1 0.0215(4) 0.0215(4) 0.0275(5) 0.000 0.000 0.01077(18)
P1 0.0146(4) 0.0156(4) 0.0233(4) 0.0014(3) -0.0002(3) 0.0086(4)
N1 0.0140(14) 0.0280(17) 0.0239(14) 0.0051(12) -0.0009(11) 0.0080(13)
N2 0.0143(14) 0.0143(14) 0.021(2) 0.000 0.000 0.0071(7)
C1 0.0158(16) 0.0148(16) 0.0220(16) -0.0007(12) 0.0020(13) 0.0080(14)
C2 0.0223(18) 0.0225(18) 0.0220(16) -0.0001(13) 0.0012(13) 0.0118(15)
C3 0.0263(19) 0.0220(18) 0.0235(17) 0.0036(14) 0.0067(14) 0.0115(16)
C4 0.0212(18) 0.0224(18) 0.0329(19) 0.0043(15) 0.0091(15) 0.0097(15)
C5 0.0145(16) 0.0235(18) 0.0300(18) 0.0011(14) 0.0012(14) 0.0093(15)
C6 0.0176(17) 0.0163(16) 0.0242(16) 0.0007(13) 0.0020(13) 0.0101(14)
C7 0.0153(17) 0.0235(18) 0.0275(17) 0.0044(14) 0.0024(14) 0.0095(15)
C8 0.0183(17) 0.0223(18) 0.0324(19) 0.0014(14) 0.0007(14) 0.0134(15)
C9 0.0247(19) 0.0206(18) 0.039(2) 0.0052(15) 0.0002(16) 0.0119(16)
C10 0.041(2) 0.026(2) 0.036(2) -0.0046(16) -0.0017(18) 0.0204(19)
C11 0.0208(18) 0.0163(17) 0.0318(18) -0.0005(14) -0.0040(14) 0.0092(15)
C12 0.0179(19) 0.028(2) 0.048(2) -0.0001(17) -0.0105(17) 0.0088(16)
C13 0.041(2) 0.031(2) 0.0291(19) -0.0054(16) -0.0052(17) 0.0179(19)
C14 0.069(4) 0.093(4) 0.032(2) 0.003(3) 0.006(2) 0.061(4)
C15 0.076(4) 0.041(3) 0.035(2) -0.002(2) 0.006(2) 0.027(3)

loop_
_atom_type_symbol
_atom_type_description
_atom_type_scat_dispersion_real
_atom_type_scat_dispersion_imag
_atom_type_scat_source
C C 0.0033 0.0016 'International Tables Vol C Tables 4.2.6.8 and 6.1.1.4'
H H 0.0000 0.0000 'International Tables Vol C Tables 4.2.6.8 and 6.1.1.4'
N N 0.0061 0.0033 'International Tables Vol C Tables 4.2.6.8 and 6.1.1.4'
P P 0.1023 0.0942 'International Tables Vol C Tables 4.2.6.8 and 6.1.1.4'
V V 0.3005 0.5294 'International Tables Vol C Tables 4.2.6.8 and 6.1.1.4'
Ni Ni 0.3393 1.1124 'International Tables Vol C Tables 4.2.6.8 and 6.1.1.4'

loop_
_geom_angle_atom_site_label_1
_geom_angle_atom_site_label_2
_geom_angle_atom_site_label_3
_geom_angle
_geom_angle_site_symmetry_1
_geom_angle_site_symmetry_3
P1 Ni1 P1 119.658(6) 2_665 .
P1 Ni1 P1 119.657(6) 2_665 3_565
P1 Ni1 P1 119.656(6) . 3_565
P1 Ni1 V1 86.63(3) 2_665 .
P1 Ni1 V1 86.62(3) . .
P1 Ni1 V1 86.63(3) 3_565 .
N1 V1 N1 118.00(4) 2_665 3_565
N1 V1 N1 118.00(4) 2_665 .
N1 V1 N1 118.00(4) 3_565 .
N1 V1 N2 81.79(8) 2_665 .
N1 V1 N2 81.79(8) 3_565 .
N1 V1 N2 81.79(8) . .
N1 V1 Ni1 98.21(8) 2_665 .
N1 V1 Ni1 98.21(8) 3_565 .
N1 V1 Ni1 98.21(8) . .
N2 V1 Ni1 180.0 . .
C11 P1 C7 100.59(16) . .
C11 P1 C8 102.84(15) . .
C7 P1 C8 98.76(16) . .
C11 P1 Ni1 112.96(12) . .
C7 P1 Ni1 113.43(11) . .
C8 P1 Ni1 124.85(12) . .
C6 N1 C7 118.6(3) . .
C6 N1 V1 112.8(2) . .
C7 N1 V1 125.8(2) . .
C1 N2 C1 114.06(17) 2_665 .
C1 N2 C1 114.06(17) 2_665 3_565
C1 N2 C1 114.06(16) . 3_565
C1 N2 V1 104.4(2) 2_665 .
C1 N2 V1 104.4(2) . .
C1 N2 V1 104.4(2) 3_565 .
C2 C1 C6 121.7(3) . .
C2 C1 N2 122.9(3) . .
C6 C1 N2 115.4(3) . .
C1 C2 C3 120.2(3) . .
C1 C2 H2 119.9 . .
C3 C2 H2 119.9 . .
C4 C3 C2 118.9(3) . .
C4 C3 H3 120.6 . .
C2 C3 H3 120.6 . .
C5 C4 C3 121.4(3) . .
C5 C4 H4 119.3 . .
C3 C4 H4 119.3 . .
C4 C5 C6 120.6(3) . .
C4 C5 H5 119.7 . .
C6 C5 H5 119.7 . .
N1 C6 C5 125.7(3) . .
N1 C6 C1 117.1(3) . .
C5 C6 C1 117.1(3) . .
N1 C7 P1 108.6(2) . .
N1 C7 H7A 110.0 . .
P1 C7 H7A 110.0 . .
N1 C7 H7B 110.0 . .
P1 C7 H7B 110.0 . .
H7A C7 H7B 108.4 . .
C9 C8 C10 111.3(3) . .
C9 C8 P1 113.9(2) . .
C10 C8 P1 109.5(2) . .
C9 C8 H8 107.3 . .
C10 C8 H8 107.3 . .
P1 C8 H8 107.3 . .
C8 C9 H9A 109.5 . .
C8 C9 H9B 109.5 . .
H9A C9 H9B 109.5 . .
C8 C9 H9C 109.5 . .
H9A C9 H9C 109.5 . .
H9B C9 H9C 109.5 . .
C8 C10 H10A 109.5 . .
C8 C10 H10B 109.5 . .
H10A C10 H10B 109.5 . .
C8 C10 H10C 109.5 . .
H10A C10 H10C 109.5 . .
H10B C10 H10C 109.5 . .
C13 C11 C12 111.5(3) . .
C13 C11 P1 111.6(3) . .
C12 C11 P1 115.7(3) . .
C13 C11 H11 105.7 . .
C12 C11 H11 105.7 . .
P1 C11 H11 105.7 . .
C11 C12 H12A 109.5 . .
C11 C12 H12B 109.5 . .
H12A C12 H12B 109.5 . .
C11 C12 H12C 109.5 . .
H12A C12 H12C 109.5 . .
H12B C12 H12C 109.5 . .
C11 C13 H13A 109.5 . .
C11 C13 H13B 109.5 . .
H13A C13 H13B 109.5 . .
C11 C13 H13C 109.5 . .
H13A C13 H13C 109.5 . .
H13B C13 H13C 109.5 . .
C15 C14 C15 120.7(5) 2_565 .
C15 C14 H14 119.7 2_565 .
C15 C14 H14 119.7 . .
C14 C15 C14 119.3(5) 3_455 .
C14 C15 H15 120.3 3_455 .
C14 C15 H15 120.3 . .

loop_
_geom_bond_atom_site_label_1
_geom_bond_atom_site_label_2
_geom_bond_distance
_geom_bond_site_symmetry_2
Ni1 P1 2.2051(11) 2_665
Ni1 P1 2.2051(11) .
Ni1 P1 2.2051(11) 3_565
Ni1 V1 2.4873(14) .
V1 N1 1.957(3) 2_665
V1 N1 1.957(3) 3_565
V1 N1 1.957(3) .
V1 N2 2.149(5) .
P1 C11 1.869(4) .
P1 C7 1.874(3) .
P1 C8 1.878(4) .
N1 C6 1.402(4) .
N1 C7 1.455(4) .
N2 C1 1.476(3) 2_665
N2 C1 1.476(3) .
N2 C1 1.476(3) 3_565
C1 C2 1.386(4) .
C1 C6 1.416(4) .
C2 C3 1.399(5) .
C2 H2 0.9500 .
C3 C4 1.391(5) .
C3 H3 0.9500 .
C4 C5 1.390(5) .
C4 H4 0.9500 .
C5 C6 1.413(5) .
C5 H5 0.9500 .
C7 H7A 0.9900 .
C7 H7B 0.9900 .
C8 C9 1.526(5) .
C8 C10 1.533(5) .
C8 H8 1.0000 .
C9 H9A 0.9800 .
C9 H9B 0.9800 .
C9 H9C 0.9800 .
C10 H10A 0.9800 .
C10 H10B 0.9800 .
C10 H10C 0.9800 .
C11 C13 1.535(5) .
C11 C12 1.545(5) .
C11 H11 1.0000 .
C12 H12A 0.9800 .
C12 H12B 0.9800 .
C12 H12C 0.9800 .
C13 H13A 0.9800 .
C13 H13B 0.9800 .
C13 H13C 0.9800 .
C14 C15 1.375(7) 2_565
C14 C15 1.377(7) .
C14 H14 0.9500 .
C15 C14 1.375(7) 3_455
C15 H15 0.9500 .

loop_
_geom_torsion_atom_site_label_1
_geom_torsion_atom_site_label_2
_geom_torsion_atom_site_label_3
_geom_torsion_atom_site_label_4
_geom_torsion
_geom_torsion_site_symmetry_1
_geom_torsion_site_symmetry_4
P1 Ni1 V1 N1 -16.24(9) 2_665 2_665
P1 Ni1 V1 N1 -136.24(9) . 2_665
P1 Ni1 V1 N1 103.76(9) 3_565 2_665
P1 Ni1 V1 N1 -136.24(9) 2_665 3_565
P1 Ni1 V1 N1 103.76(9) . 3_565
P1 Ni1 V1 N1 -16.24(9) 3_565 3_565
P1 Ni1 V1 N1 103.76(9) 2_665 .
P1 Ni1 V1 N1 -16.24(9) . .
P1 Ni1 V1 N1 -136.24(9) 3_565 .
P1 Ni1 V1 N2 21(54) 2_665 .
P1 Ni1 V1 N2 -99(66) . .
P1 Ni1 V1 N2 141(100) 3_565 .
P1 Ni1 P1 C11 54.93(14) 2_665 .
P1 Ni1 P1 C11 -136.71(12) 3_565 .
V1 Ni1 P1 C11 139.11(12) . .
P1 Ni1 P1 C7 -58.71(14) 2_665 .
P1 Ni1 P1 C7 109.65(13) 3_565 .
V1 Ni1 P1 C7 25.47(13) . .
P1 Ni1 P1 C8 -178.98(13) 2_665 .
P1 Ni1 P1 C8 -10.62(16) 3_565 .
V1 Ni1 P1 C8 -94.80(14) . .
N1 V1 N1 C6 -52.4(3) 2_665 .
N1 V1 N1 C6 99.8(2) 3_565 .
N2 V1 N1 C6 23.7(2) . .
Ni1 V1 N1 C6 -156.3(2) . .
N1 V1 N1 C7 108.2(3) 2_665 .
N1 V1 N1 C7 -99.6(3) 3_565 .
N2 V1 N1 C7 -175.7(3) . .
Ni1 V1 N1 C7 4.3(3) . .
N1 V1 N2 C1 -25.11(15) 2_665 2_665
N1 V1 N2 C1 94.89(15) 3_565 2_665
N1 V1 N2 C1 -145.11(15) . 2_665
Ni1 V1 N2 C1 -62(100) . 2_665
N1 V1 N2 C1 94.89(15) 2_665 .
N1 V1 N2 C1 -145.11(15) 3_565 .
N1 V1 N2 C1 -25.11(15) . .
Ni1 V1 N2 C1 58(100) . .
N1 V1 N2 C1 -145.11(15) 2_665 3_565
N1 V1 N2 C1 -25.11(15) 3_565 3_565
N1 V1 N2 C1 94.89(15) . 3_565
Ni1 V1 N2 C1 178(100) . 3_565
C1 N2 C1 C2 -43.0(5) 2_665 .
C1 N2 C1 C2 90.5(3) 3_565 .
V1 N2 C1 C2 -156.2(3) . .
C1 N2 C1 C6 136.7(3) 2_665 .
C1 N2 C1 C6 -89.8(5) 3_565 .
V1 N2 C1 C6 23.4(3) . .
C6 C1 C2 C3 1.1(5) . .
N2 C1 C2 C3 -179.3(3) . .
C1 C2 C3 C4 1.3(5) . .
C2 C3 C4 C5 -1.5(5) . .
C3 C4 C5 C6 -0.6(5) . .
C7 N1 C6 C5 -3.2(5) . .
V1 N1 C6 C5 158.9(3) . .
C7 N1 C6 C1 -179.2(3) . .
V1 N1 C6 C1 -17.1(4) . .
C4 C5 C6 N1 -173.2(3) . .
C4 C5 C6 C1 2.9(5) . .
C2 C1 C6 N1 173.3(3) . .
N2 C1 C6 N1 -6.4(4) . .
C2 C1 C6 C5 -3.1(5) . .
N2 C1 C6 C5 177.3(3) . .
C6 N1 C7 P1 173.2(2) . .
V1 N1 C7 P1 13.6(4) . .
C11 P1 C7 N1 -149.1(2) . .
C8 P1 C7 N1 106.0(3) . .
Ni1 P1 C7 N1 -28.2(3) . .
C11 P1 C8 C9 63.7(3) . .
C7 P1 C8 C9 166.7(3) . .
Ni1 P1 C8 C9 -66.6(3) . .
C11 P1 C8 C10 -171.0(2) . .
C7 P1 C8 C10 -67.9(3) . .
Ni1 P1 C8 C10 58.8(3) . .
C7 P1 C11 C13 168.0(3) . .
C8 P1 C11 C13 -90.4(3) . .
Ni1 P1 C11 C13 46.7(3) . .
C7 P1 C11 C12 -63.1(3) . .
C8 P1 C11 C12 38.5(3) . .
Ni1 P1 C11 C12 175.6(2) . .
C15 C14 C15 C14 -0.3(9) 2_565 3_455
